data_7118211
loop_
_publ_author_name
'Wang, Zhiming'
'Xu, Xingzhu'
'Gu, Zhanshou'
'Feng, Wei'
'Qian, Houjun'
'Li, Zhengyi'
'Sun, Xiaoqiang'
'Kwon, Ohyun'

_publ_section_title
;
 Nazarov cyclization of 1,4-pentadien-3-ols: preparation of
 cyclopenta[b]indoles and spiro[indene-1,4'-quinoline]s.
;
_journal_issue 13
_journal_name_full 'Chemical communications (Cambridge, England)'
_journal_page_first 2811
_journal_page_last 2814
_journal_paper_doi 10.1039/c5cc08596a
_journal_volume 52
_journal_year 2016
_chemical_formula_sum 'C24 H21 N O2 S'
_chemical_formula_weight 387.48
_chemical_name_common 8y
_chemical_name_systematic 1'-(Methylsulfonyl)-3-phenyl-2',3'-dihydro-1'H-spiro[indene-1,4'-quinoline]
_space_group_IT_number 14
_symmetry_cell_setting monoclinic
_symmetry_space_group_name_Hall '-P 2ybc'
_symmetry_space_group_name_H-M 'P 1 21/c 1'
_atom_sites_solution_hydrogens geom
_atom_sites_solution_primary direct
_atom_sites_solution_secondary difmap
_audit_creation_method SHELXL-97
_audit_update_record
;
2015-07-21 deposited with the CCDC.
2015-12-24 downloaded from the CCDC.
;
_cell_angle_alpha 90.00
_cell_angle_beta 95.497(5)
_cell_angle_gamma 90.00
_cell_formula_units_Z 4
_cell_length_a 14.001(3)
_cell_length_b 12.335(2)
_cell_length_c 11.587(3)
_cell_measurement_temperature 293(2)
_cell_volume 1991.9(7)
_computing_cell_refinement 'Bruker SMART'
_computing_data_collection 'Bruker SMART'
_computing_data_reduction 'Bruker SAINT'
_computing_molecular_graphics 'Bruker SHELXTL'
_computing_publication_material 'Bruker SHELXTL'
_computing_structure_refinement 'SHELXL-97 (Sheldrick, 1997)'
_computing_structure_solution 'SHELXS-97 (Sheldrick, 1990)'
_diffrn_ambient_temperature 293(2)
_diffrn_measured_fraction_theta_full 0.996
_diffrn_measured_fraction_theta_max 0.996
_diffrn_measurement_device_type 'CCD area detector'
_diffrn_measurement_method 'phi and omega scans'
_diffrn_radiation_monochromator graphite
_diffrn_radiation_source 'fine-focus sealed tube'
_diffrn_radiation_type MoK\a
_diffrn_radiation_wavelength 0.71073
_diffrn_reflns_av_R_equivalents 0.0662
_diffrn_reflns_av_sigmaI/netI 0.0732
_diffrn_reflns_limit_h_max 16
_diffrn_reflns_limit_h_min -16
_diffrn_reflns_limit_k_max 14
_diffrn_reflns_limit_k_min -14
_diffrn_reflns_limit_l_max 11
_diffrn_reflns_limit_l_min -13
_diffrn_reflns_number 10857
_diffrn_reflns_theta_full 25.00
_diffrn_reflns_theta_max 25.00
_diffrn_reflns_theta_min 2.20
_exptl_absorpt_coefficient_mu 0.182
_exptl_absorpt_correction_T_max 0.9732
_exptl_absorpt_correction_T_min 0.9559
_exptl_absorpt_correction_type multi-scan
_exptl_absorpt_process_details SADABS
_exptl_crystal_colour COLORLESS
_exptl_crystal_density_diffrn 1.292
_exptl_crystal_density_method 'not measured'
_exptl_crystal_description BLOCK
_exptl_crystal_F_000 816
_exptl_crystal_size_max 0.25
_exptl_crystal_size_mid 0.20
_exptl_crystal_size_min 0.15
_refine_diff_density_max 0.219
_refine_diff_density_min -0.325
_refine_diff_density_rms 0.045
_refine_ls_extinction_method none
_refine_ls_goodness_of_fit_ref 0.992
_refine_ls_hydrogen_treatment mixed
_refine_ls_matrix_type full
_refine_ls_number_parameters 254
_refine_ls_number_reflns 3492
_refine_ls_number_restraints 0
_refine_ls_restrained_S_all 0.992
_refine_ls_R_factor_all 0.1133
_refine_ls_R_factor_gt 0.0537
_refine_ls_shift/su_max 0.000
_refine_ls_shift/su_mean 0.000
_refine_ls_structure_factor_coef Fsqd
_refine_ls_weighting_details 'calc w=1/[\s^2^(Fo^2^)+(0.0588P)^2^+0.0000P] where P=(Fo^2^+2Fc^2^)/3'
_refine_ls_weighting_scheme calc
_refine_ls_wR_factor_gt 0.1144
_refine_ls_wR_factor_ref 0.1325
_reflns_number_gt 2019
_reflns_number_total 3492
_reflns_threshold_expression >2sigma(I)
_cod_data_source_file c5cc08596a2.cif
_cod_data_source_block xxz20150420
_cod_depositor_comments
;
The following automatic conversions were performed:

'_exptl_absorpt_correction_type' value 'MULTI-SCAN' changed to
'multi-scan' according to
/usr/data/users/saulius/crontab/automatic-downloads/rss-feeds/RSC/lib/dictionaries/cif_core.dic
dictionary named 'cif_core.dic' version 2.4.2 from 2011-04-26.

Automatic conversion script
Id: cif_fix_values 4268 2015-11-12 08:31:59Z antanas 

 Adding full bibliography for 7118207--7118212.cif.
;
_cod_original_sg_symbol_H-M P21/c
_cod_database_code 7118211

loop_
_symmetry_equiv_pos_as_xyz
'x, y, z'
'-x, y+1/2, -z+1/2'
'-x, -y, -z'
'x, -y-1/2, z-1/2'

loop_
_atom_site_label
_atom_site_type_symbol
_atom_site_fract_x
_atom_site_fract_y
_atom_site_fract_z
_atom_site_U_iso_or_equiv
_atom_site_adp_type
_atom_site_occupancy
_atom_site_symmetry_multiplicity
_atom_site_calc_flag
_atom_site_refinement_flags
S1 S -0.01569(5) 0.39646(8) 0.31080(11) 0.0918(4) Uani 1 1 d .
O2 O -0.05472(15) 0.3686(2) 0.4161(3) 0.1295(11) Uani 1 1 d .
O1 O -0.05743(15) 0.4836(2) 0.2437(3) 0.1432(12) Uani 1 1 d .
N1 N 0.09787(13) 0.42450(17) 0.3440(2) 0.0579(6) Uani 1 1 d .
C6 C 0.54529(15) 0.29483(18) 0.4830(2) 0.0391(6) Uani 1 1 d .
C1 C 0.62250(16) 0.2661(2) 0.4231(3) 0.0534(7) Uani 1 1 d .
H25 H 0.6115 0.2326 0.3511 0.064 Uiso 1 1 calc R
C2 C 0.71604(17) 0.2865(2) 0.4691(3) 0.0634(8) Uani 1 1 d .
H26 H 0.7671 0.2671 0.4277 0.076 Uiso 1 1 calc R
C3 C 0.7332(2) 0.3353(2) 0.5754(3) 0.0655(9) Uani 1 1 d .
H27 H 0.7958 0.3495 0.6060 0.079 Uiso 1 1 calc R
C4 C 0.6578(2) 0.3630(2) 0.6361(3) 0.0641(8) Uani 1 1 d .
H28 H 0.6695 0.3953 0.7086 0.077 Uiso 1 1 calc R
C5 C 0.56349(18) 0.3436(2) 0.5906(2) 0.0533(7) Uani 1 1 d .
H29 H 0.5128 0.3633 0.6325 0.064 Uiso 1 1 calc R
C7 C 0.44553(15) 0.27670(18) 0.4311(2) 0.0396(6) Uani 1 1 d .
C15 C 0.37256(15) 0.34639(18) 0.4310(2) 0.0430(6) Uani 1 1 d .
H31 H 0.3774 0.4141 0.4663 0.052 Uiso 1 1 calc R
C14 C 0.28064(15) 0.30275(18) 0.3667(2) 0.0416(6) Uani 1 1 d .
C13 C 0.31506(15) 0.19218(17) 0.3288(2) 0.0389(6) Uani 1 1 d .
C8 C 0.41169(15) 0.17794(17) 0.3691(2) 0.0392(6) Uani 1 1 d .
C9 C 0.45647(16) 0.07902(19) 0.3523(2) 0.0474(7) Uani 1 1 d .
H35 H 0.5203 0.0681 0.3801 0.057 Uiso 1 1 calc R
C10 C 0.40449(19) -0.0028(2) 0.2933(3) 0.0584(8) Uani 1 1 d .
H36 H 0.4339 -0.0689 0.2812 0.070 Uiso 1 1 calc R
C11 C 0.30962(19) 0.0127(2) 0.2524(3) 0.0605(8) Uani 1 1 d .
H37 H 0.2759 -0.0429 0.2124 0.073 Uiso 1 1 calc R
C12 C 0.26399(17) 0.11050(19) 0.2703(2) 0.0504(7) Uani 1 1 d .
H38 H 0.1999 0.1206 0.2431 0.060 Uiso 1 1 calc R
C22 C 0.20002(18) 0.2885(2) 0.4484(3) 0.0588(8) Uani 1 1 d .
H39A H 0.1566 0.2317 0.4186 0.071 Uiso 1 1 calc R
H39B H 0.2281 0.2668 0.5247 0.071 Uiso 1 1 calc R
C23 C 0.14495(18) 0.3919(2) 0.4583(3) 0.0622(8) Uani 1 1 d .
H40A H 0.0968 0.3818 0.5122 0.075 Uiso 1 1 calc R
H40B H 0.1882 0.4488 0.4883 0.075 Uiso 1 1 calc R
C21 C 0.16093(16) 0.43172(19) 0.2535(2) 0.0459(7) Uani 1 1 d .
C16 C 0.24816(14) 0.37611(17) 0.2635(2) 0.0375(6) Uani 1 1 d .
C17 C 0.30915(16) 0.39219(19) 0.1773(2) 0.0463(7) Uani 1 1 d .
H43 H 0.3684 0.3575 0.1839 0.056 Uiso 1 1 calc R
C18 C 0.2855(2) 0.4571(2) 0.0829(2) 0.0559(7) Uani 1 1 d .
H44 H 0.3280 0.4659 0.0266 0.067 Uiso 1 1 calc R
C19 C 0.1985(2) 0.5092(2) 0.0725(3) 0.0637(8) Uani 1 1 d .
H45 H 0.1812 0.5521 0.0079 0.076 Uiso 1 1 calc R
C20 C 0.1371(2) 0.4980(2) 0.1566(3) 0.0637(8) Uani 1 1 d .
H46 H 0.0789 0.5349 0.1496 0.076 Uiso 1 1 calc R
C24 C -0.0188(3) 0.2826(4) 0.2216(5) 0.1447(19) Uani 1 1 d .
H52A H -0.0835 0.2698 0.1892 0.217 Uiso 1 1 calc R
H52B H 0.0040 0.2207 0.2663 0.217 Uiso 1 1 calc R
H52C H 0.0214 0.2945 0.1602 0.217 Uiso 1 1 calc R

loop_
_atom_site_aniso_label
_atom_site_aniso_U_11
_atom_site_aniso_U_22
_atom_site_aniso_U_33
_atom_site_aniso_U_23
_atom_site_aniso_U_13
_atom_site_aniso_U_12
S1 0.0308(4) 0.1120(8) 0.1330(10) 0.0025(7) 0.0094(5) 0.0064(4)
O2 0.0490(13) 0.184(3) 0.164(3) 0.013(2) 0.0534(16) -0.0087(14)
O1 0.0504(13) 0.174(3) 0.201(3) 0.044(2) -0.0095(17) 0.0512(15)
N1 0.0316(11) 0.0738(16) 0.0695(18) 0.0050(13) 0.0113(12) 0.0109(10)
C6 0.0383(13) 0.0388(13) 0.0398(16) 0.0022(11) 0.0022(12) 0.0024(10)
C1 0.0416(14) 0.0578(17) 0.062(2) -0.0050(14) 0.0109(14) -0.0008(11)
C2 0.0377(15) 0.0536(17) 0.100(3) -0.0037(17) 0.0101(17) 0.0002(12)
C3 0.0483(16) 0.0508(17) 0.093(3) 0.0071(17) -0.0166(18) -0.0081(13)
C4 0.076(2) 0.0594(18) 0.052(2) -0.0015(14) -0.0160(17) -0.0174(15)
C5 0.0547(16) 0.0570(17) 0.0479(19) -0.0029(13) 0.0028(14) -0.0036(13)
C7 0.0361(12) 0.0431(14) 0.0397(16) 0.0002(11) 0.0035(12) 0.0023(10)
C15 0.0431(13) 0.0438(14) 0.0422(17) -0.0055(12) 0.0053(12) 0.0052(11)
C14 0.0339(12) 0.0449(14) 0.0461(16) 0.0016(12) 0.0041(12) 0.0035(10)
C13 0.0332(12) 0.0398(14) 0.0447(16) 0.0034(12) 0.0093(11) -0.0004(10)
C8 0.0331(12) 0.0422(14) 0.0434(16) 0.0017(11) 0.0083(11) 0.0013(10)
C9 0.0363(13) 0.0495(16) 0.0578(19) -0.0002(13) 0.0121(13) 0.0023(11)
C10 0.0568(16) 0.0405(15) 0.080(2) -0.0085(14) 0.0194(16) 0.0015(12)
C11 0.0563(17) 0.0463(16) 0.077(2) -0.0119(14) -0.0013(16) -0.0066(13)
C12 0.0412(13) 0.0527(16) 0.0571(19) 0.0025(13) 0.0037(13) -0.0022(12)
C22 0.0533(15) 0.0610(17) 0.064(2) 0.0113(14) 0.0163(15) 0.0137(13)
C23 0.0509(15) 0.076(2) 0.063(2) 0.0046(15) 0.0235(15) 0.0118(14)
C21 0.0385(13) 0.0456(15) 0.0532(18) 0.0004(13) 0.0021(13) 0.0000(11)
C16 0.0286(11) 0.0375(13) 0.0463(17) -0.0026(11) 0.0030(12) -0.0023(9)
C17 0.0421(14) 0.0476(15) 0.0492(19) -0.0066(13) 0.0039(14) -0.0013(11)
C18 0.0691(19) 0.0520(17) 0.0473(19) -0.0069(14) 0.0085(15) -0.0133(14)
C19 0.084(2) 0.0551(18) 0.051(2) 0.0062(14) -0.0022(18) -0.0014(15)
C20 0.0614(17) 0.0606(19) 0.067(2) 0.0075(16) -0.0066(17) 0.0145(14)
C24 0.089(3) 0.150(4) 0.194(5) -0.049(4) 0.006(3) -0.055(3)

loop_
_atom_type_symbol
_atom_type_description
_atom_type_scat_dispersion_real
_atom_type_scat_dispersion_imag
_atom_type_scat_source
C C 0.0033 0.0016 'International Tables Vol C Tables 4.2.6.8 and 6.1.1.4'
H H 0.0000 0.0000 'International Tables Vol C Tables 4.2.6.8 and 6.1.1.4'
N N 0.0061 0.0033 'International Tables Vol C Tables 4.2.6.8 and 6.1.1.4'
O O 0.0106 0.0060 'International Tables Vol C Tables 4.2.6.8 and 6.1.1.4'
S S 0.1246 0.1234 'International Tables Vol C Tables 4.2.6.8 and 6.1.1.4'

loop_
_geom_angle_atom_site_label_1
_geom_angle_atom_site_label_2
_geom_angle_atom_site_label_3
_geom_angle
O1 S1 O2 118.67(17)
O1 S1 N1 107.97(15)
O2 S1 N1 107.03(15)
O1 S1 C24 107.4(2)
O2 S1 C24 108.9(2)
N1 S1 C24 106.18(15)
C21 N1 C23 114.73(19)
C21 N1 S1 119.50(19)
C23 N1 S1 119.57(19)
C1 C6 C5 118.5(2)
C1 C6 C7 120.6(2)
C5 C6 C7 121.0(2)
C6 C1 C2 120.9(3)
C3 C2 C1 120.1(3)
C4 C3 C2 119.6(3)
C3 C4 C5 120.8(3)
C6 C5 C4 120.0(3)
C15 C7 C8 108.8(2)
C15 C7 C6 126.4(2)
C8 C7 C6 124.74(19)
C7 C15 C14 112.6(2)
C15 C14 C13 100.46(17)
C15 C14 C16 110.29(18)
C13 C14 C16 112.4(2)
C15 C14 C22 111.8(2)
C13 C14 C22 110.08(19)
C16 C14 C22 111.34(18)
C12 C13 C8 120.9(2)
C12 C13 C14 129.3(2)
C8 C13 C14 109.76(19)
C9 C8 C13 119.8(2)
C9 C8 C7 131.7(2)
C13 C8 C7 108.39(18)
C10 C9 C8 119.0(2)
C11 C10 C9 120.8(2)
C10 C11 C12 120.6(2)
C13 C12 C11 119.0(2)
C23 C22 C14 111.1(2)
N1 C23 C22 110.6(2)
C16 C21 C20 119.4(2)
C16 C21 N1 120.2(2)
C20 C21 N1 120.3(2)
C17 C16 C21 117.6(2)
C17 C16 C14 119.21(19)
C21 C16 C14 123.1(2)
C18 C17 C16 122.6(2)
C17 C18 C19 119.2(3)
C20 C19 C18 120.2(3)
C19 C20 C21 120.8(3)

loop_
_geom_bond_atom_site_label_1
_geom_bond_atom_site_label_2
_geom_bond_distance
S1 O1 1.419(3)
S1 O2 1.426(3)
S1 N1 1.637(2)
S1 C24 1.742(4)
N1 C21 1.437(3)
N1 C23 1.477(4)
C6 C1 1.385(3)
C6 C5 1.386(3)
C6 C7 1.483(3)
C1 C2 1.389(3)
C2 C3 1.371(4)
C3 C4 1.367(4)
C4 C5 1.395(3)
C7 C15 1.335(3)
C7 C8 1.470(3)
C15 C14 1.523(3)
C14 C13 1.525(3)
C14 C16 1.533(3)
C14 C22 1.551(3)
C13 C12 1.376(3)
C13 C8 1.399(3)
C8 C9 1.394(3)
C9 C10 1.385(3)
C10 C11 1.380(4)
C11 C12 1.390(3)
C22 C23 1.500(3)
C21 C16 1.396(3)
C21 C20 1.403(4)
C16 C17 1.389(3)
C17 C18 1.371(3)
C18 C19 1.372(4)
C19 C20 1.367(4)

loop_
_geom_torsion_atom_site_label_1
_geom_torsion_atom_site_label_2
_geom_torsion_atom_site_label_3
_geom_torsion_atom_site_label_4
_geom_torsion
O1 S1 N1 C21 -65.0(2)
O2 S1 N1 C21 166.14(19)
C24 S1 N1 C21 49.9(3)
O1 S1 N1 C23 144.1(2)
O2 S1 N1 C23 15.3(2)
C24 S1 N1 C23 -100.9(3)
C5 C6 C1 C2 -0.7(4)
C7 C6 C1 C2 177.5(2)
C6 C1 C2 C3 0.3(4)
C1 C2 C3 C4 0.4(4)
C2 C3 C4 C5 -0.8(4)
C1 C6 C5 C4 0.3(4)
C7 C6 C5 C4 -177.9(2)
C3 C4 C5 C6 0.5(4)
C1 C6 C7 C15 -135.7(3)
C5 C6 C7 C15 42.4(4)
C1 C6 C7 C8 43.2(3)
C5 C6 C7 C8 -138.7(2)
C8 C7 C15 C14 -0.9(3)
C6 C7 C15 C14 178.2(2)
C7 C15 C14 C13 0.0(3)
C7 C15 C14 C16 -118.8(2)
C7 C15 C14 C22 116.7(2)
C15 C14 C13 C12 177.1(2)
C16 C14 C13 C12 -65.7(3)
C22 C14 C13 C12 59.1(3)
C15 C14 C13 C8 0.9(2)
C16 C14 C13 C8 118.2(2)
C22 C14 C13 C8 -117.1(2)
C12 C13 C8 C9 -1.4(4)
C14 C13 C8 C9 175.1(2)
C12 C13 C8 C7 -178.0(2)
C14 C13 C8 C7 -1.5(3)
C15 C7 C8 C9 -174.6(3)
C6 C7 C8 C9 6.4(4)
C15 C7 C8 C13 1.5(3)
C6 C7 C8 C13 -177.6(2)
C13 C8 C9 C10 1.4(4)
C7 C8 C9 C10 177.0(2)
C8 C9 C10 C11 -0.4(4)
C9 C10 C11 C12 -0.5(4)
C8 C13 C12 C11 0.5(4)
C14 C13 C12 C11 -175.3(2)
C10 C11 C12 C13 0.5(4)
C15 C14 C22 C23 86.4(3)
C13 C14 C22 C23 -162.9(2)
C16 C14 C22 C23 -37.5(3)
C21 N1 C23 C22 -53.4(3)
S1 N1 C23 C22 98.7(2)
C14 C22 C23 N1 61.5(3)
C23 N1 C21 C16 21.5(3)
S1 N1 C21 C16 -130.7(2)
C23 N1 C21 C20 -156.0(2)
S1 N1 C21 C20 51.8(3)
C20 C21 C16 C17 1.9(3)
N1 C21 C16 C17 -175.5(2)
C20 C21 C16 C14 179.4(2)
N1 C21 C16 C14 1.9(3)
C15 C14 C16 C17 59.4(3)
C13 C14 C16 C17 -51.8(3)
C22 C14 C16 C17 -175.9(2)
C15 C14 C16 C21 -118.0(2)
C13 C14 C16 C21 130.7(2)
C22 C14 C16 C21 6.7(3)
C21 C16 C17 C18 -2.0(3)
C14 C16 C17 C18 -179.5(2)
C16 C17 C18 C19 0.3(4)
C17 C18 C19 C20 1.4(4)
C18 C19 C20 C21 -1.4(4)
C16 C21 C20 C19 -0.3(4)
N1 C21 C20 C19 177.2(2)
